data_1544048
loop_
_publ_author_name
'Ya-Guang Sun'
'Xin Gao'
'Gang Xiong'
'Wen-Hui Zong'
'Fu Ding'
'Zhen-He Xu'
'Shu-Ju Wang'
'Li-Xin You'
'Bao-Yi Ren'
'En-Jun Gao'

_publ_section_title
;
 Four 3d-4d heterometallic coordination polymers based on
 1,2,3-triazole-4,5-dicarboxylate: Synthesis, structures, and magnetic
 properties
;
_journal_name_full 'Inorganica Chimica Acta'
_journal_page_first 497
_journal_page_last 502
_journal_paper_doi 10.1016/j.ica.2013.09.039
_journal_volume 409B
_journal_year 2014
_chemical_formula_sum 'C8 H8 Ag2 N6 O11 Zn'
_chemical_formula_weight 645.31
_space_group_IT_number 2
_symmetry_cell_setting monoclinic
_symmetry_space_group_name_Hall '-P 1'
_symmetry_space_group_name_H-M 'P -1'
_atom_sites_solution_hydrogens geom
_atom_sites_solution_primary direct
_atom_sites_solution_secondary difmap
_cell_angle_alpha 74.04(3)
_cell_angle_beta 88.67(3)
_cell_angle_gamma 88.47(3)
_cell_formula_units_Z 2
_cell_length_a 6.2461(12)
_cell_length_b 8.6465(17)
_cell_length_c 14.544(3)
_cell_measurement_reflns_used 2650
_cell_measurement_temperature 293(2)
_cell_measurement_theta_max 25.01
_cell_measurement_theta_min 2.45
_cell_volume 754.8(3)
_computing_cell_refinement 'Bruker XSCANS'
_computing_data_collection 'Bruker XSCANS'
_computing_data_reduction 'Bruker SHELXTL'
_computing_molecular_graphics 'Bruker SHELXTL'
_computing_publication_material 'Bruker SHELXTL'
_computing_structure_refinement 'SHELXL-97 (Sheldrick, 1997)'
_computing_structure_solution 'SHELXS-97 (Sheldrick, 1990)'
_diffrn_ambient_temperature 293(2)
_diffrn_detector_area_resol_mean 0
_diffrn_measured_fraction_theta_full 0.994
_diffrn_measured_fraction_theta_max 0.994
_diffrn_measurement_device_type 'Bruker P4'
_diffrn_measurement_method '\w scans'
_diffrn_radiation_monochromator graphite
_diffrn_radiation_source 'fine-focus sealed tube'
_diffrn_radiation_type MoK\a
_diffrn_radiation_wavelength 0.71073
_diffrn_reflns_av_R_equivalents 0.0596
_diffrn_reflns_av_sigmaI/netI 0.0852
_diffrn_reflns_limit_h_max 7
_diffrn_reflns_limit_h_min -7
_diffrn_reflns_limit_k_max 10
_diffrn_reflns_limit_k_min -10
_diffrn_reflns_limit_l_max 17
_diffrn_reflns_limit_l_min -15
_diffrn_reflns_number 6295
_diffrn_reflns_theta_full 25.01
_diffrn_reflns_theta_max 25.01
_diffrn_reflns_theta_min 2.45
_diffrn_standards_decay_% 0
_diffrn_standards_interval_count 0
_diffrn_standards_interval_time 0
_diffrn_standards_number 0
_exptl_absorpt_coefficient_mu 4.227
_exptl_absorpt_correction_T_max 0.4853
_exptl_absorpt_correction_T_min 0.3637
_exptl_absorpt_correction_type multi-scan
_exptl_absorpt_process_details SADABS
_exptl_crystal_colour 0
_exptl_crystal_density_diffrn 2.839
_exptl_crystal_density_method 'not measured'
_exptl_crystal_description 0
_exptl_crystal_F_000 620
_exptl_crystal_size_max 0.30
_exptl_crystal_size_mid 0.20
_exptl_crystal_size_min 0.20
_refine_diff_density_max 0.845
_refine_diff_density_min -0.792
_refine_diff_density_rms 0.177
_refine_ls_extinction_coef 0.0051(5)
_refine_ls_extinction_expression Fc^*^=kFc[1+0.001xFc^2^\l^3^/sin(2\q)]^-1/4^
_refine_ls_extinction_method SHELXL
_refine_ls_goodness_of_fit_ref 0.991
_refine_ls_matrix_type full
_refine_ls_number_parameters 271
_refine_ls_number_reflns 2650
_refine_ls_number_restraints 9
_refine_ls_restrained_S_all 0.994
_refine_ls_R_factor_all 0.0498
_refine_ls_R_factor_gt 0.0366
_refine_ls_shift/su_max 0.001
_refine_ls_shift/su_mean 0.000
_refine_ls_structure_factor_coef Fsqd
_refine_ls_weighting_details 'calc w=1/[\s^2^(Fo^2^)+(0.0243P)^2^+0.0000P] where P=(Fo^2^+2Fc^2^)/3'
_refine_ls_weighting_scheme calc
_refine_ls_wR_factor_gt 0.0783
_refine_ls_wR_factor_ref 0.0824
_reflns_number_gt 1850
_reflns_number_total 2650
_reflns_threshold_expression >2sigma(I)
_cod_data_source_file ICA-2014-409B-497-502-3.cif
_cod_data_source_block s5
_cod_depositor_comments
;
The following automatic conversions were performed:

'_symmetry_cell_setting' value 'Monoclinic' changed to 'monoclinic'
according to the built-in table from CIF Core dictionary named
'cif_core.dic' version 2.4.1 from 2010-06-29.

'_exptl_absorpt_correction_type' value 'MULTI-SCAN' changed to
'multi-scan' according to the built-in table from CIF Core dictionary
named 'cif_core.dic' version 2.4.1 from 2010-06-29.

Automatic conversion script
Id: cif_fix_values 4624 2016-04-14 12:54:50Z antanas 

The following automatic conversions were performed:

'_journal_paper_doi' value
'http://dx.doi.org/10.1016/j.ica.2013.09.039' was changed to
'10.1016/j.ica.2013.09.039'.

Automatic conversion script
Id: cif_fix_values 6433 2018-09-21 13:16:33Z andrius 
;
_cod_original_sg_symbol_H-M P-1
_cod_database_code 1544048

loop_
_symmetry_equiv_pos_as_xyz
'x, y, z'
'-x, -y, -z'

loop_
_atom_site_label
_atom_site_type_symbol
_atom_site_fract_x
_atom_site_fract_y
_atom_site_fract_z
_atom_site_U_iso_or_equiv
_atom_site_adp_type
_atom_site_occupancy
_atom_site_symmetry_multiplicity
_atom_site_calc_flag
_atom_site_refinement_flags
_atom_site_disorder_assembly
_atom_site_disorder_group
O11 O 0.7873(7) 0.4866(5) -0.1705(3) 0.0209(10) Uani 1 1 d D . .
H11A H 0.8082 0.5002 -0.2280 0.031 Uiso 1 1 calc RD . .
Ag1 Ag 0.28796(9) 0.00308(6) 0.23759(3) 0.03060(19) Uani 1 1 d . . .
Ag2 Ag 0.37394(8) 0.43032(6) -0.38891(3) 0.02869(19) Uani 1 1 d . . .
Zn1 Zn 0.46808(12) 0.56306(8) -0.14610(4) 0.0167(2) Uani 1 1 d . . .
O1 O 0.3624(7) 0.3913(5) -0.2216(2) 0.0229(11) Uani 1 1 d . . .
O2 O 0.2654(7) 0.1378(5) -0.2008(3) 0.0278(11) Uani 1 1 d . . .
O3 O 0.1865(7) -0.0905(6) -0.0614(3) 0.0287(11) Uani 1 1 d . . .
H3 H 0.0574 -0.0913 -0.0703 0.043 Uiso 1 1 calc R . .
O4 O 0.1916(7) -0.1597(5) 0.0977(3) 0.0299(12) Uani 1 1 d . . .
O5 O -0.0916(7) 0.0791(5) 0.3150(3) 0.0271(11) Uani 1 1 d . . .
O6 O -0.3049(7) -0.0307(5) 0.4371(3) 0.0338(13) Uani 1 1 d . . .
H6 H -0.2993 -0.1057 0.4859 0.051 Uiso 1 1 calc R . .
O7 O -0.2870(7) -0.2659(5) 0.5826(3) 0.0330(12) Uani 1 1 d . . .
O8 O -0.0493(7) -0.4544(5) 0.6563(3) 0.0313(12) Uani 1 1 d . . .
O9 O 0.4671(7) 0.7412(6) -0.2683(3) 0.0279(12) Uani 1 1 d D . .
H9A H 0.3443 0.7756 -0.2801 0.042 Uiso 1 1 calc RD . .
O10 O 0.1521(7) 0.6304(6) -0.1158(3) 0.0290(11) Uani 1 1 d D . .
H10A H 0.0670 0.5742 -0.1334 0.043 Uiso 1 1 calc RD . .
C1 C 0.2933(9) 0.1029(7) 0.0130(4) 0.0144(14) Uani 1 1 d . . .
C2 C 0.3332(9) 0.2294(7) -0.0651(3) 0.0152(14) Uani 1 1 d . . .
N1 N 0.4088(8) 0.3492(5) -0.0336(3) 0.0146(11) Uani 1 1 d . . .
N4 N 0.2150(8) -0.1668(6) 0.3722(3) 0.0199(13) Uani 1 1 d . . .
N5 N 0.3321(8) -0.2915(6) 0.4206(3) 0.0220(13) Uani 1 1 d . . .
N6 N 0.2295(8) -0.3659(6) 0.5022(3) 0.0204(12) Uani 1 1 d . . .
N2 N 0.4088(8) 0.2989(5) 0.0615(3) 0.0136(11) Uani 1 1 d . . .
N3 N 0.3375(7) 0.1487(6) 0.0908(3) 0.0139(11) Uani 1 1 d . . .
C3 C 0.2181(10) -0.0624(7) 0.0196(4) 0.0206(15) Uani 1 1 d . . .
C4 C 0.3191(10) 0.2562(8) -0.1699(4) 0.0191(15) Uani 1 1 d . . .
C5 C 0.0413(9) -0.2877(7) 0.5053(4) 0.0153(14) Uani 1 1 d . . .
C6 C 0.0319(10) -0.1610(7) 0.4228(4) 0.0178(14) Uani 1 1 d . . .
C7 C -0.1272(10) -0.0284(7) 0.3873(4) 0.0215(15) Uani 1 1 d . . .
C8 C -0.1083(10) -0.3428(7) 0.5881(4) 0.0220(15) Uani 1 1 d . . .
H11B H 0.797(13) 0.386(2) -0.144(3) 0.07(3) Uiso 1 1 d D . .
H9B H 0.525(7) 0.732(8) -0.320(2) 0.07(3) Uiso 1 1 d D . .
H10B H 0.085(4) 0.707(5) -0.102(5) 0.10(4) Uiso 1 1 d D . .

loop_
_atom_site_aniso_label
_atom_site_aniso_U_11
_atom_site_aniso_U_22
_atom_site_aniso_U_33
_atom_site_aniso_U_23
_atom_site_aniso_U_13
_atom_site_aniso_U_12
O11 0.028(3) 0.016(3) 0.017(2) -0.0010(18) 0.0030(19) 0.002(2)
Ag1 0.0402(4) 0.0251(3) 0.0187(3) 0.0066(2) 0.0071(2) -0.0023(3)
Ag2 0.0335(4) 0.0298(3) 0.0173(3) 0.0015(2) -0.0002(2) 0.0124(3)
Zn1 0.0216(5) 0.0135(4) 0.0135(4) -0.0011(3) -0.0001(3) -0.0013(3)
O1 0.034(3) 0.019(3) 0.013(2) -0.0006(18) -0.0022(19) -0.002(2)
O2 0.038(3) 0.027(3) 0.022(2) -0.014(2) 0.000(2) -0.008(2)
O3 0.018(3) 0.027(3) 0.046(3) -0.019(2) 0.000(2) 0.000(2)
O4 0.036(3) 0.015(2) 0.035(3) 0.001(2) 0.005(2) -0.002(2)
O5 0.030(3) 0.024(3) 0.019(2) 0.006(2) 0.000(2) 0.006(2)
O6 0.026(3) 0.033(3) 0.031(3) 0.009(2) 0.008(2) 0.013(2)
O7 0.026(3) 0.041(3) 0.023(2) 0.004(2) 0.008(2) 0.007(2)
O8 0.038(3) 0.032(3) 0.015(2) 0.007(2) 0.007(2) 0.005(2)
O9 0.027(3) 0.032(3) 0.016(2) 0.0058(19) 0.000(2) 0.012(2)
O10 0.020(3) 0.022(3) 0.049(3) -0.019(2) -0.001(2) 0.002(2)
C1 0.011(3) 0.014(3) 0.017(3) -0.003(3) 0.003(2) 0.002(3)
C2 0.012(4) 0.017(4) 0.016(3) -0.005(3) 0.002(2) 0.002(3)
N1 0.021(3) 0.010(3) 0.012(3) -0.002(2) -0.002(2) 0.002(2)
N4 0.026(3) 0.015(3) 0.014(3) 0.002(2) 0.000(2) 0.006(2)
N5 0.027(4) 0.021(3) 0.014(3) 0.001(2) 0.003(2) 0.006(3)
N6 0.021(3) 0.022(3) 0.014(3) 0.001(2) 0.003(2) 0.003(3)
N2 0.018(3) 0.008(3) 0.013(3) -0.001(2) 0.001(2) 0.000(2)
N3 0.011(3) 0.012(3) 0.016(3) 0.000(2) 0.002(2) -0.002(2)
C3 0.015(4) 0.019(4) 0.030(4) -0.010(3) -0.002(3) 0.005(3)
C4 0.011(4) 0.027(4) 0.021(3) -0.011(3) -0.003(3) 0.007(3)
C5 0.018(4) 0.015(3) 0.012(3) -0.004(2) 0.000(3) 0.005(3)
C6 0.012(4) 0.023(4) 0.018(3) -0.005(3) 0.001(3) -0.002(3)
C7 0.024(4) 0.019(4) 0.021(3) -0.006(3) -0.005(3) 0.004(3)
C8 0.024(4) 0.023(4) 0.018(3) -0.003(3) 0.000(3) -0.001(3)

loop_
_atom_type_symbol
_atom_type_description
_atom_type_scat_dispersion_real
_atom_type_scat_dispersion_imag
_atom_type_scat_source
C C 0.0033 0.0016 'International Tables Vol C Tables 4.2.6.8 and 6.1.1.4'
H H 0.0000 0.0000 'International Tables Vol C Tables 4.2.6.8 and 6.1.1.4'
Ag Ag -0.8971 1.1015 'International Tables Vol C Tables 4.2.6.8 and 6.1.1.4'
N N 0.0061 0.0033 'International Tables Vol C Tables 4.2.6.8 and 6.1.1.4'
O O 0.0106 0.0060 'International Tables Vol C Tables 4.2.6.8 and 6.1.1.4'
Zn Zn 0.2839 1.4301 'International Tables Vol C Tables 4.2.6.8 and 6.1.1.4'

loop_
_geom_angle_atom_site_label_1
_geom_angle_atom_site_label_2
_geom_angle_atom_site_label_3
_geom_angle
_geom_angle_site_symmetry_1
_geom_angle_site_symmetry_3
Zn1 O11 H11A 109.5 . .
Zn1 O11 H11B 108(5) . .
H11A O11 H11B 107.4 . .
N4 Ag1 N3 170.86(19) . .
N6 Ag2 N5 122.33(15) 1_564 2_655
N6 Ag2 O1 126.49(15) 1_564 .
N5 Ag2 O1 106.42(15) 2_655 .
O9 Zn1 N2 95.66(18) . 2_665
O9 Zn1 O10 89.62(18) . .
N2 Zn1 O10 90.50(18) 2_665 .
O9 Zn1 O11 93.03(16) . .
N2 Zn1 O11 89.12(17) 2_665 .
O10 Zn1 O11 177.35(17) . .
O9 Zn1 N1 165.53(18) . .
N2 Zn1 N1 97.64(17) 2_665 .
O10 Zn1 N1 84.61(19) . .
O11 Zn1 N1 92.84(17) . .
O9 Zn1 O1 90.90(17) . .
N2 Zn1 O1 172.30(15) 2_665 .
O10 Zn1 O1 93.57(17) . .
O11 Zn1 O1 86.51(16) . .
N1 Zn1 O1 76.28(16) . .
C4 O1 Zn1 115.3(4) . .
C4 O1 Ag2 118.2(4) . .
Zn1 O1 Ag2 125.86(18) . .
C3 O3 H3 109.5 . .
C7 O6 H6 109.5 . .
Zn1 O9 H9A 109.5 . .
Zn1 O9 H9B 123(4) . .
H9A O9 H9B 107.8 . .
Zn1 O10 H10A 109.5 . .
Zn1 O10 H10B 140(2) . .
H10A O10 H10B 109.1 . .
N3 C1 C2 107.8(5) . .
N3 C1 C3 121.7(5) . .
C2 C1 C3 130.5(5) . .
N1 C2 C1 107.7(5) . .
N1 C2 C4 117.6(5) . .
C1 C2 C4 134.7(6) . .
N2 N1 C2 107.3(4) . .
N2 N1 Zn1 139.4(4) . .
C2 N1 Zn1 113.1(3) . .
N5 N4 C6 108.0(4) . .
N5 N4 Ag1 128.5(4) . .
C6 N4 Ag1 123.5(4) . .
N4 N5 N6 109.7(4) . .
N4 N5 Ag2 135.9(3) . 2_655
N6 N5 Ag2 113.5(3) . 2_655
N5 N6 C5 108.1(4) . .
N5 N6 Ag2 122.6(3) . 1_546
C5 N6 Ag2 129.2(4) . 1_546
N1 N2 N3 109.7(4) . .
N1 N2 Zn1 122.5(3) . 2_665
N3 N2 Zn1 127.6(3) . 2_665
C1 N3 N2 107.5(4) . .
C1 N3 Ag1 125.0(4) . .
N2 N3 Ag1 127.5(3) . .
O4 C3 O3 124.8(6) . .
O4 C3 C1 120.4(5) . .
O3 C3 C1 114.8(5) . .
O1 C4 O2 124.5(5) . .
O1 C4 C2 117.5(6) . .
O2 C4 C2 118.0(5) . .
N6 C5 C6 106.9(5) . .
N6 C5 C8 120.4(5) . .
C6 C5 C8 132.6(5) . .
N4 C6 C5 107.3(5) . .
N4 C6 C7 119.8(5) . .
C5 C6 C7 132.8(6) . .
O5 C7 O6 121.5(5) . .
O5 C7 C6 120.9(6) . .
O6 C7 C6 117.6(5) . .
O8 C8 O7 125.8(5) . .
O8 C8 C5 118.3(6) . .
O7 C8 C5 115.9(5) . .

loop_
_geom_bond_atom_site_label_1
_geom_bond_atom_site_label_2
_geom_bond_distance
_geom_bond_site_symmetry_2
O11 Zn1 2.136(4) .
O11 H11A 0.8200 .
O11 H11B 0.852(10) .
Ag1 N4 2.148(4) .
Ag1 N3 2.180(4) .
Ag2 N6 2.208(5) 1_564
Ag2 N5 2.274(5) 2_655
Ag2 O1 2.363(3) .
Zn1 O9 2.007(4) .
Zn1 N2 2.105(5) 2_665
Zn1 O10 2.113(4) .
Zn1 N1 2.140(4) .
Zn1 O1 2.198(4) .
O1 C4 1.236(7) .
O2 C4 1.281(7) .
O3 C3 1.287(7) .
O3 H3 0.8200 .
O4 C3 1.224(6) .
O5 C7 1.217(7) .
O6 C7 1.309(7) .
O6 H6 0.8200 .
O7 C8 1.276(7) .
O8 C8 1.234(6) .
O9 H9A 0.8200 .
O9 H9B 0.850(10) .
O10 H10A 0.8200 .
O10 H10B 0.843(10) .
C1 N3 1.334(7) .
C1 C2 1.366(7) .
C1 C3 1.494(8) .
C2 N1 1.342(7) .
C2 C4 1.483(7) .
N1 N2 1.331(5) .
N4 N5 1.325(6) .
N4 C6 1.352(7) .
N5 N6 1.342(6) .
N5 Ag2 2.274(5) 2_655
N6 C5 1.347(7) .
N6 Ag2 2.208(5) 1_546
N2 N3 1.336(6) .
N2 Zn1 2.105(5) 2_665
C5 C6 1.386(7) .
C5 C8 1.485(8) .
C6 C7 1.485(8) .

loop_
_geom_torsion_atom_site_label_1
_geom_torsion_atom_site_label_2
_geom_torsion_atom_site_label_3
_geom_torsion_atom_site_label_4
_geom_torsion
_geom_torsion_site_symmetry_1
_geom_torsion_site_symmetry_2
_geom_torsion_site_symmetry_3
_geom_torsion_site_symmetry_4
O9 Zn1 O1 C4 -173.5(4) . . . .
N2 Zn1 O1 C4 38.0(14) 2_665 . . .
O10 Zn1 O1 C4 -83.9(4) . . . .
O11 Zn1 O1 C4 93.5(4) . . . .
N1 Zn1 O1 C4 -0.3(4) . . . .
O9 Zn1 O1 Ag2 16.0(2) . . . .
N2 Zn1 O1 Ag2 -132.5(11) 2_665 . . .
O10 Zn1 O1 Ag2 105.6(2) . . . .
O11 Zn1 O1 Ag2 -77.0(2) . . . .
N1 Zn1 O1 Ag2 -170.8(3) . . . .
N6 Ag2 O1 C4 134.5(4) 1_564 . . .
N5 Ag2 O1 C4 -69.8(5) 2_655 . . .
N6 Ag2 O1 Zn1 -55.2(3) 1_564 . . .
N5 Ag2 O1 Zn1 100.5(2) 2_655 . . .
N3 C1 C2 N1 2.1(6) . . . .
C3 C1 C2 N1 -176.7(6) . . . .
N3 C1 C2 C4 179.3(6) . . . .
C3 C1 C2 C4 0.4(11) . . . .
C1 C2 N1 N2 -1.8(6) . . . .
C4 C2 N1 N2 -179.6(4) . . . .
C1 C2 N1 Zn1 -177.4(3) . . . .
C4 C2 N1 Zn1 4.9(6) . . . .
O9 Zn1 N1 N2 -147.9(6) . . . .
N2 Zn1 N1 N2 8.7(6) 2_665 . . .
O10 Zn1 N1 N2 -81.0(5) . . . .
O11 Zn1 N1 N2 98.2(5) . . . .
O1 Zn1 N1 N2 -176.1(6) . . . .
O9 Zn1 N1 C2 25.6(9) . . . .
N2 Zn1 N1 C2 -177.7(4) 2_665 . . .
O10 Zn1 N1 C2 92.5(4) . . . .
O11 Zn1 N1 C2 -88.2(4) . . . .
O1 Zn1 N1 C2 -2.5(4) . . . .
N3 Ag1 N4 N5 89.2(12) . . . .
N3 Ag1 N4 C6 -90.9(11) . . . .
C6 N4 N5 N6 -0.7(7) . . . .
Ag1 N4 N5 N6 179.3(4) . . . .
C6 N4 N5 Ag2 166.8(5) . . . 2_655
Ag1 N4 N5 Ag2 -13.3(8) . . . 2_655
N4 N5 N6 C5 0.6(7) . . . .
Ag2 N5 N6 C5 -169.8(4) 2_655 . . .
N4 N5 N6 Ag2 -175.3(4) . . . 1_546
Ag2 N5 N6 Ag2 14.2(5) 2_655 . . 1_546
C2 N1 N2 N3 0.9(6) . . . .
Zn1 N1 N2 N3 174.7(4) . . . .
C2 N1 N2 Zn1 176.0(4) . . . 2_665
Zn1 N1 N2 Zn1 -10.3(7) . . . 2_665
C2 C1 N3 N2 -1.6(6) . . . .
C3 C1 N3 N2 177.4(5) . . . .
C2 C1 N3 Ag1 176.3(3) . . . .
C3 C1 N3 Ag1 -4.7(7) . . . .
N1 N2 N3 C1 0.4(6) . . . .
Zn1 N2 N3 C1 -174.3(4) 2_665 . . .
N1 N2 N3 Ag1 -177.4(3) . . . .
Zn1 N2 N3 Ag1 7.8(7) 2_665 . . .
N4 Ag1 N3 C1 -6.4(13) . . . .
N4 Ag1 N3 N2 171.1(9) . . . .
N3 C1 C3 O4 1.3(9) . . . .
C2 C1 C3 O4 -180.0(6) . . . .
N3 C1 C3 O3 -178.4(5) . . . .
C2 C1 C3 O3 0.3(9) . . . .
Zn1 O1 C4 O2 -176.3(5) . . . .
Ag2 O1 C4 O2 -5.1(8) . . . .
Zn1 O1 C4 C2 2.9(7) . . . .
Ag2 O1 C4 C2 174.2(3) . . . .
N1 C2 C4 O1 -5.4(8) . . . .
C1 C2 C4 O1 177.7(6) . . . .
N1 C2 C4 O2 173.9(5) . . . .
C1 C2 C4 O2 -3.0(10) . . . .
N5 N6 C5 C6 -0.4(7) . . . .
Ag2 N6 C5 C6 175.2(4) 1_546 . . .
N5 N6 C5 C8 -179.9(5) . . . .
Ag2 N6 C5 C8 -4.3(8) 1_546 . . .
N5 N4 C6 C5 0.4(7) . . . .
Ag1 N4 C6 C5 -179.5(4) . . . .
N5 N4 C6 C7 177.5(5) . . . .
Ag1 N4 C6 C7 -2.4(8) . . . .
N6 C5 C6 N4 0.0(7) . . . .
C8 C5 C6 N4 179.4(6) . . . .
N6 C5 C6 C7 -176.6(6) . . . .
C8 C5 C6 C7 2.8(12) . . . .
N4 C6 C7 O5 -2.8(9) . . . .
C5 C6 C7 O5 173.4(6) . . . .
N4 C6 C7 O6 177.9(6) . . . .
C5 C6 C7 O6 -5.8(11) . . . .
N6 C5 C8 O8 5.0(9) . . . .
C6 C5 C8 O8 -174.4(6) . . . .
N6 C5 C8 O7 -176.7(6) . . . .
C6 C5 C8 O7 3.9(10) . . . .
